data_4072974
loop_
_publ_author_name
'Morvan, Didier'
'Capon, Jean-Fran\,cois'
'Gloaguen, Fr\'ed\'eric'
'Le Goff, Alan'
'Marchivie, Mathieu'
'Michaud, Fran\,cois'
'Schollhammer, Philippe'
'Talarmin, Jean'
'Yaouanc, Jean-Jacques'
'Pichon, Roger'
'Kervarec, Nelly'

_publ_section_title
;
 N-Heterocyclic Carbene Ligands in Nonsymmetric Diiron Models of
 Hydrogenase Active Sites
;
_journal_issue 8
_journal_name_full Organometallics
_journal_page_first 2042
_journal_paper_doi 10.1021/om061173l
_journal_volume 26
_journal_year 2007
_chemical_formula_sum 'C17 H21 B Cl2 F4 Fe2 N4 O4 S2'
_chemical_formula_weight 678.91
_chemical_name_systematic
;
 ?
;
_space_group_IT_number 14
_symmetry_space_group_name_Hall '-P 2ybc'
_symmetry_space_group_name_H-M 'P 1 21/c 1'
_atom_sites_solution_hydrogens geom
_atom_sites_solution_primary direct
_atom_sites_solution_secondary difmap
_audit_conform_dict_location ftp://ftp.iucr.org/pub/cif_core.dic
_audit_conform_dict_name cif_core.dic
_audit_conform_dict_version 2.3
_audit_creation_date 2006-11-17T15:31:38-00:00
_audit_creation_method 'WinGX routine CIF_UPDATE'
_cell_angle_alpha 90.000(3)
_cell_angle_beta 124.231(4)
_cell_angle_gamma 90.000(3)
_cell_formula_units_Z 4
_cell_length_a 13.9259(6)
_cell_length_b 13.7185(5)
_cell_length_c 16.7211(6)
_cell_measurement_temperature 293(2)
_cell_volume 2641.1(2)
_computing_structure_refinement 'SHELXL-97 (Sheldrick, 1997)'
_diffrn_ambient_temperature 293(2)
_diffrn_measured_fraction_theta_full 0.994
_diffrn_measured_fraction_theta_max 0.994
_diffrn_radiation_monochromator graphite
_diffrn_radiation_type MoK\a
_diffrn_radiation_wavelength 0.71073
_diffrn_reflns_av_R_equivalents 0.0289
_diffrn_reflns_av_unetI/netI 0.0146
_diffrn_reflns_limit_h_max 16
_diffrn_reflns_limit_h_min -16
_diffrn_reflns_limit_k_max 16
_diffrn_reflns_limit_k_min -16
_diffrn_reflns_limit_l_max 19
_diffrn_reflns_limit_l_min -19
_diffrn_reflns_number 30889
_diffrn_reflns_theta_full 24.71
_diffrn_reflns_theta_max 24.71
_diffrn_reflns_theta_min 3.46
_exptl_absorpt_coefficient_mu 1.519
_exptl_absorpt_correction_type none
_exptl_crystal_density_diffrn 1.707
_exptl_crystal_density_method 'not measured'
_exptl_crystal_F_000 1368
_refine_diff_density_max 0.898
_refine_diff_density_min -0.603
_refine_diff_density_rms 0.085
_refine_ls_extinction_method none
_refine_ls_goodness_of_fit_ref 1.053
_refine_ls_hydrogen_treatment mixed
_refine_ls_matrix_type full
_refine_ls_number_parameters 357
_refine_ls_number_reflns 4481
_refine_ls_number_restraints 0
_refine_ls_restrained_S_all 1.053
_refine_ls_R_factor_all 0.0432
_refine_ls_R_factor_gt 0.0403
_refine_ls_shift/su_max 0.001
_refine_ls_shift/su_mean 0
_refine_ls_structure_factor_coef Fsqd
_refine_ls_weighting_details 'calc w=1/[\s^2^(Fo^2^)+(0.0669P)^2^+3.2566P] where P=(Fo^2^+2Fc^2^)/3'
_refine_ls_weighting_scheme calc
_refine_ls_wR_factor_gt 0.1042
_refine_ls_wR_factor_ref 0.1068
_reflns_number_gt 4102
_reflns_number_total 4481
_reflns_threshold_expression >2sigma(I)
_cod_data_source_file om061173lsi20061222_014312.cif
_cod_data_source_block lcarb2h
_cod_original_cell_volume 2641.09(18)
_cod_database_code 4072974

loop_
_space_group_symop_operation_xyz
'x, y, z'
'-x, y+1/2, -z+1/2'
'-x, -y, -z'
'x, -y-1/2, z-1/2'

loop_
_atom_site_label
_atom_site_type_symbol
_atom_site_fract_x
_atom_site_fract_y
_atom_site_fract_z
_atom_site_U_iso_or_equiv
_atom_site_adp_type
_atom_site_occupancy
_atom_site_symmetry_multiplicity
_atom_site_calc_flag
_atom_site_refinement_flags
_atom_site_disorder_assembly
_atom_site_disorder_group
C1 C 0.0707(3) 0.7663(2) 0.3099(2) 0.0297(7) Uani 1 1 d . . .
C5 C 0.2025(3) 0.4105(2) 0.4735(2) 0.0283(6) Uani 1 1 d . . .
C3 C 0.3900(3) 0.5219(2) 0.5603(2) 0.0313(7) Uani 1 1 d . . .
C4 C 0.2479(3) 0.5238(2) 0.6234(2) 0.0291(7) Uani 1 1 d . . .
C9 C 0.2709(2) 0.6962(2) 0.3494(2) 0.0235(6) Uani 1 1 d . . .
C10 C 0.3941(3) 0.6771(2) 0.3020(2) 0.0300(7) Uani 1 1 d . . .
H7 H 0.4325 0.649 0.2768 0.036 Uiso 1 1 calc R . .
C11 C 0.4107(3) 0.7662(2) 0.3397(2) 0.0331(7) Uani 1 1 d . . .
H8 H 0.4634 0.8122 0.3458 0.04 Uiso 1 1 calc R . .
C12 C 0.2618(2) 0.5375(2) 0.2756(2) 0.0248(6) Uani 1 1 d . . .
H9A H 0.2885 0.4954 0.331 0.03 Uiso 1 1 calc R . .
H9B H 0.2888 0.5107 0.2379 0.03 Uiso 1 1 calc R . .
C13 C 0.3307(3) 0.8681(2) 0.4124(3) 0.0373(7) Uani 1 1 d . . .
H10A H 0.3701 0.919 0.4022 0.056 Uiso 1 1 calc R . .
H10B H 0.3678 0.8582 0.4805 0.056 Uiso 1 1 calc R . .
H10C H 0.2511 0.8864 0.3834 0.056 Uiso 1 1 calc R . .
C59 C 0.0743(2) 0.5888(2) 0.2463(2) 0.0221(6) Uani 1 1 d . . .
C60 C 0.0631(3) 0.5005(2) 0.1262(2) 0.0286(6) Uani 1 1 d . . .
H12 H 0.0854 0.4654 0.0915 0.034 Uiso 1 1 calc R . .
C61 C -0.0455(3) 0.5209(2) 0.0988(2) 0.0300(7) Uani 1 1 d . . .
H13 H -0.1135 0.502 0.0412 0.036 Uiso 1 1 calc R . .
C63 C -0.1399(3) 0.6113(2) 0.1662(2) 0.0323(7) Uani 1 1 d . . .
H14A H -0.2064 0.6077 0.1006 0.048 Uiso 1 1 calc R . .
H14B H -0.1274 0.6778 0.1878 0.048 Uiso 1 1 calc R . .
H14C H -0.1533 0.5722 0.2067 0.048 Uiso 1 1 calc R . .
C8 C 0.0033(3) 0.6477(2) 0.4790(2) 0.0290(6) Uani 1 1 d . . .
H15A H -0.0807 0.652 0.4409 0.035 Uiso 1 1 calc R . .
H15B H 0.0278 0.6133 0.5383 0.035 Uiso 1 1 calc R . .
C7 C 0.0524(3) 0.7498(2) 0.5048(2) 0.0333(7) Uani 1 1 d . . .
H16A H 0.0194 0.7835 0.535 0.04 Uiso 1 1 calc R . .
H16B H 0.0281 0.7843 0.4456 0.04 Uiso 1 1 calc R . .
C6 C 0.1835(3) 0.7547(2) 0.5720(2) 0.0332(7) Uani 1 1 d . . .
H17A H 0.2073 0.7217 0.6317 0.04 Uiso 1 1 calc R . .
H17B H 0.2059 0.8226 0.5876 0.04 Uiso 1 1 calc R . .
N1 N 0.3079(2) 0.63506(18) 0.30803(17) 0.0243(5) Uani 1 1 d . . .
N2 N 0.3353(2) 0.77768(18) 0.36797(18) 0.0279(5) Uani 1 1 d . . .
N51 N 0.1355(2) 0.54247(17) 0.21678(17) 0.0228(5) Uani 1 1 d . . .
N52 N -0.0380(2) 0.57532(17) 0.17185(17) 0.0250(5) Uani 1 1 d . . .
O1 O 0.0211(2) 0.83567(17) 0.26944(18) 0.0460(6) Uani 1 1 d . . .
O5 O 0.1804(2) 0.33218(17) 0.4501(2) 0.0461(6) Uani 1 1 d . . .
O3 O 0.4839(2) 0.5130(2) 0.58581(19) 0.0483(6) Uani 1 1 d . . .
O4 O 0.2529(2) 0.5181(2) 0.69283(17) 0.0463(6) Uani 1 1 d . . .
S2 S 0.04579(6) 0.57573(5) 0.41174(5) 0.02271(17) Uani 1 1 d . . .
S1 S 0.26386(6) 0.70172(5) 0.52578(5) 0.02528(18) Uani 1 1 d . . .
Fe1 Fe 0.14902(3) 0.66036(3) 0.36802(3) 0.02022(13) Uani 1 1 d . . .
Fe2 Fe 0.23758(3) 0.53696(3) 0.51105(3) 0.02204(14) Uani 1 1 d . . .
B B 0.5964(3) 0.5108(3) 0.8672(3) 0.0342(8) Uani 1 1 d . . .
F1 F 0.5921(2) 0.5508(2) 0.93908(17) 0.0655(7) Uani 1 1 d . A .
F2 F 0.70677(19) 0.4836(2) 0.89869(16) 0.0640(7) Uani 1 1 d . A .
F3 F 0.5422(13) 0.4170(8) 0.8424(8) 0.068(3) Uani 0.57(4) 1 d P A 1
F4 F 0.5441(8) 0.5645(11) 0.7811(9) 0.060(3) Uani 0.57(4) 1 d P A 1
F5 F 0.5154(15) 0.445(2) 0.8266(16) 0.138(8) Uani 0.43(4) 1 d P A 2
F6 F 0.559(2) 0.5754(17) 0.7992(19) 0.103(7) Uani 0.43(4) 1 d P A 2
C C 0.6090(4) 0.7405(4) 0.6921(3) 0.0626(11) Uani 0.853(3) 1 d P B 1
H1A H 0.5821 0.8052 0.6937 0.075 Uiso 0.853(3) 1 calc PR B 1
H1B H 0.5612 0.6931 0.6973 0.075 Uiso 0.853(3) 1 calc PR B 1
Cl1 Cl 0.59845(15) 0.72298(12) 0.58116(13) 0.0666(4) Uani 0.853(3) 1 d P B 1
Cl2 Cl 0.75594(15) 0.72612(14) 0.78881(12) 0.0980(8) Uani 0.853(3) 1 d P B 1
C21 C 0.6090(4) 0.7405(4) 0.6921(3) 0.0626(11) Uani 0.147(3) 1 d P B 2
H21A H 0.5574 0.6871 0.6814 0.075 Uiso 0.147(3) 1 calc PR B 2
H21B H 0.5596 0.7975 0.6647 0.075 Uiso 0.147(3) 1 calc PR B 2
Cl22 Cl 0.6933(9) 0.7614(8) 0.8239(8) 0.0980(8) Uani 0.147(3) 1 d P B 2
Cl21 Cl 0.6426(9) 0.7209(8) 0.6274(8) 0.0666(4) Uani 0.147(3) 1 d P B 2
H H 0.229(3) 0.556(3) 0.415(3) 0.042(10) Uiso 1 1 d . . .

loop_
_atom_site_aniso_label
_atom_site_aniso_U_11
_atom_site_aniso_U_22
_atom_site_aniso_U_33
_atom_site_aniso_U_23
_atom_site_aniso_U_13
_atom_site_aniso_U_12
C1 0.0311(15) 0.0295(16) 0.0240(15) -0.0039(13) 0.0127(13) -0.0021(13)
C5 0.0299(15) 0.0304(18) 0.0308(16) 0.0027(13) 0.0208(14) 0.0030(13)
C3 0.0294(17) 0.0328(17) 0.0264(16) 0.0037(13) 0.0125(14) 0.0017(13)
C4 0.0268(15) 0.0314(16) 0.0261(17) 0.0024(12) 0.0131(13) 0.0001(12)
C9 0.0239(14) 0.0248(14) 0.0171(14) 0.0028(11) 0.0086(12) -0.0007(11)
C10 0.0235(15) 0.0407(18) 0.0260(16) 0.0030(13) 0.0140(13) -0.0051(13)
C11 0.0312(16) 0.0383(18) 0.0300(17) -0.0008(14) 0.0173(14) -0.0121(14)
C12 0.0241(14) 0.0268(15) 0.0247(15) -0.0009(11) 0.0145(13) -0.0011(11)
C13 0.048(2) 0.0255(16) 0.0396(19) -0.0065(14) 0.0252(17) -0.0122(14)
C59 0.0223(14) 0.0233(14) 0.0198(14) 0.0027(11) 0.0112(12) -0.0014(11)
C60 0.0330(16) 0.0298(16) 0.0222(15) -0.0072(12) 0.0150(13) -0.0077(13)
C61 0.0317(16) 0.0331(16) 0.0197(15) -0.0077(12) 0.0111(13) -0.0112(13)
C63 0.0232(15) 0.0368(17) 0.0303(16) 0.0016(13) 0.0110(13) -0.0011(13)
C8 0.0321(16) 0.0291(15) 0.0330(17) 0.0014(13) 0.0227(14) 0.0021(12)
C7 0.0419(18) 0.0272(16) 0.0386(18) -0.0016(13) 0.0274(16) 0.0042(13)
C6 0.0450(18) 0.0275(16) 0.0301(17) -0.0053(13) 0.0230(15) -0.0036(13)
N1 0.0219(12) 0.0288(13) 0.0216(12) -0.0008(10) 0.0120(10) -0.0031(10)
N2 0.0305(13) 0.0245(13) 0.0273(13) -0.0032(10) 0.0155(11) -0.0093(10)
N51 0.0226(12) 0.0225(12) 0.0217(12) -0.0033(9) 0.0115(11) -0.0035(9)
N52 0.0229(12) 0.0274(13) 0.0194(12) -0.0019(10) 0.0087(10) -0.0043(10)
O1 0.0509(15) 0.0319(13) 0.0396(14) 0.0061(11) 0.0160(12) 0.0113(11)
O5 0.0587(16) 0.0291(14) 0.0596(17) -0.0086(11) 0.0389(15) -0.0034(11)
O3 0.0223(13) 0.0597(16) 0.0545(16) 0.0039(13) 0.0165(12) 0.0042(11)
O4 0.0525(15) 0.0597(17) 0.0293(13) 0.0026(11) 0.0246(12) -0.0043(12)
S2 0.0202(3) 0.0233(4) 0.0238(4) -0.0003(3) 0.0118(3) -0.0011(3)
S1 0.0258(4) 0.0258(4) 0.0211(4) -0.0030(3) 0.0113(3) -0.0053(3)
Fe1 0.0201(2) 0.0203(2) 0.0182(2) -0.00118(15) 0.00951(18) -0.00187(15)
Fe2 0.0205(2) 0.0237(2) 0.0206(2) 0.00150(15) 0.01077(19) 0.00030(15)
B 0.0333(19) 0.040(2) 0.032(2) 0.0037(16) 0.0202(17) 0.0078(16)
F1 0.0844(18) 0.0752(17) 0.0494(14) 0.0095(12) 0.0452(14) 0.0368(14)
F2 0.0375(12) 0.101(2) 0.0430(13) -0.0084(13) 0.0165(10) 0.0233(12)
F3 0.101(7) 0.041(4) 0.085(5) -0.015(3) 0.066(5) -0.019(4)
F4 0.046(4) 0.093(6) 0.031(4) 0.022(3) 0.015(4) 0.013(4)
F5 0.047(6) 0.085(11) 0.25(2) -0.007(9) 0.062(7) -0.018(6)
F6 0.168(16) 0.111(11) 0.083(11) 0.074(9) 0.103(12) 0.099(11)
C 0.053(2) 0.067(3) 0.051(3) 0.000(2) 0.020(2) 0.004(2)
Cl1 0.0567(9) 0.0904(9) 0.0515(10) 0.0118(8) 0.0297(8) -0.0021(8)
Cl2 0.0653(10) 0.0906(12) 0.0681(10) 0.0150(8) -0.0049(8) -0.0330(9)
C21 0.053(2) 0.067(3) 0.051(3) 0.000(2) 0.020(2) 0.004(2)
Cl22 0.0653(10) 0.0906(12) 0.0681(10) 0.0150(8) -0.0049(8) -0.0330(9)
Cl21 0.0567(9) 0.0904(9) 0.0515(10) 0.0118(8) 0.0297(8) -0.0021(8)

loop_
_atom_type_symbol
_atom_type_description
_atom_type_scat_dispersion_real
_atom_type_scat_dispersion_imag
_atom_type_scat_source
C C 0.0033 0.0016 'International Tables Vol C Tables 4.2.6.8 and 6.1.1.4'
H H 0 0 'International Tables Vol C Tables 4.2.6.8 and 6.1.1.4'
N N 0.0061 0.0033 'International Tables Vol C Tables 4.2.6.8 and 6.1.1.4'
O O 0.0106 0.006 'International Tables Vol C Tables 4.2.6.8 and 6.1.1.4'
S S 0.1246 0.1234 'International Tables Vol C Tables 4.2.6.8 and 6.1.1.4'
Fe Fe 0.3463 0.8444 'International Tables Vol C Tables 4.2.6.8 and 6.1.1.4'
B B 0.0013 0.0007 'International Tables Vol C Tables 4.2.6.8 and 6.1.1.4'
F F 0.0171 0.0103 'International Tables Vol C Tables 4.2.6.8 and 6.1.1.4'
Cl Cl 0.1484 0.1585 'International Tables Vol C Tables 4.2.6.8 and 6.1.1.4'

loop_
_geom_angle_atom_site_label_1
_geom_angle_atom_site_label_2
_geom_angle_atom_site_label_3
_geom_angle
O1 C1 Fe1 177.2(3)
O5 C5 Fe2 179.8(3)
O3 C3 Fe2 176.0(3)
O4 C4 Fe2 178.2(3)
N2 C9 N1 103.5(2)
N2 C9 Fe1 134.0(2)
N1 C9 Fe1 122.6(2)
C11 C10 N1 105.8(3)
C10 C11 N2 107.7(3)
N1 C12 N51 108.8(2)
N52 C59 N51 103.8(2)
N52 C59 Fe1 133.6(2)
N51 C59 Fe1 122.6(2)
C61 C60 N51 105.9(3)
C60 C61 N52 107.5(3)
C7 C8 S2 115.2(2)
C8 C7 C6 114.6(3)
C7 C6 S1 115.9(2)
C9 N1 C10 111.9(2)
C9 N1 C12 122.9(2)
C10 N1 C12 125.1(2)
C9 N2 C11 111.1(3)
C9 N2 C13 127.0(3)
C11 N2 C13 121.9(3)
C59 N51 C60 111.8(2)
C59 N51 C12 122.9(2)
C60 N51 C12 125.3(2)
C59 N52 C61 111.1(2)
C59 N52 C63 126.3(2)
C61 N52 C63 122.6(2)
C8 S2 Fe1 113.93(10)
C8 S2 Fe2 109.28(11)
Fe1 S2 Fe2 70.01(2)
C6 S1 Fe1 113.18(11)
C6 S1 Fe2 109.88(11)
Fe1 S1 Fe2 70.09(2)
C1 Fe1 C59 92.17(13)
C1 Fe1 C9 91.63(13)
C59 Fe1 C9 87.81(11)
C1 Fe1 S1 104.57(10)
C59 Fe1 S1 163.24(9)
C9 Fe1 S1 90.85(8)
C1 Fe1 S2 107.15(11)
C59 Fe1 S2 90.93(8)
C9 Fe1 S2 161.22(9)
S1 Fe1 S2 84.99(3)
C1 Fe1 Fe2 151.17(10)
C59 Fe1 Fe2 109.29(8)
C9 Fe1 Fe2 107.75(8)
S1 Fe1 Fe2 55.39(2)
S2 Fe1 Fe2 55.21(2)
C3 Fe2 C4 97.41(14)
C3 Fe2 C5 93.85(14)
C4 Fe2 C5 96.46(13)
C3 Fe2 S2 162.77(10)
C4 Fe2 S2 98.95(10)
C5 Fe2 S2 89.67(10)
C3 Fe2 S1 89.30(10)
C4 Fe2 S1 94.14(10)
C5 Fe2 S1 168.46(10)
S2 Fe2 S1 84.17(3)
C3 Fe2 Fe1 108.71(10)
C4 Fe2 Fe1 137.49(10)
C5 Fe2 Fe1 114.03(10)
S2 Fe2 Fe1 54.79(2)
S1 Fe2 Fe1 54.52(2)
F6 B F5 102.5(13)
F6 B F1 107.7(12)
F5 B F1 106.8(9)
F6 B F2 109.6(10)
F5 B F2 117.8(12)
F1 B F2 111.7(3)
F6 B F4 11.7(17)
F5 B F4 92.0(12)
F1 B F4 116.2(7)
F2 B F4 111.1(6)
F6 B F3 118.3(12)
F5 B F3 20.0(10)
F1 B F3 110.1(4)
F2 B F3 99.3(7)
F4 B F3 106.9(7)
Cl2 C Cl1 108.1(3)

loop_
_geom_bond_atom_site_label_1
_geom_bond_atom_site_label_2
_geom_bond_distance
C1 O1 1.147(4)
C1 Fe1 1.748(3)
C5 O5 1.126(4)
C5 Fe2 1.815(3)
C3 O3 1.130(4)
C3 Fe2 1.806(3)
C4 O4 1.126(4)
C4 Fe2 1.810(3)
C9 N2 1.355(4)
C9 N1 1.361(4)
C9 Fe1 1.952(3)
C10 C11 1.335(5)
C10 N1 1.386(4)
C11 N2 1.382(4)
C12 N1 1.451(4)
C12 N51 1.456(4)
C13 N2 1.466(4)
C59 N52 1.356(4)
C59 N51 1.359(4)
C59 Fe1 1.951(3)
C60 C61 1.341(4)
C60 N51 1.388(4)
C61 N52 1.385(4)
C63 N52 1.456(4)
C8 C7 1.510(4)
C8 S2 1.828(3)
C7 C6 1.514(5)
C6 S1 1.831(3)
S2 Fe1 2.2652(8)
S2 Fe2 2.2769(8)
S1 Fe1 2.2565(8)
S1 Fe2 2.2808(8)
Fe1 Fe2 2.6054(6)
B F6 1.298(19)
B F5 1.303(17)
B F1 1.353(4)
B F2 1.367(4)
B F4 1.402(14)
B F3 1.430(10)
C Cl2 1.766(5)
C Cl1 1.792(5)
